data_2243741
loop_
_publ_author_name
'Ullah, Nisar'
'Stoeckli-Evans, Helen'

_publ_section_title
;
 Crystal structure and Hirshfeld surface analysis of the hydrochloride
 salt of
 8-{4-[(6-phenylpyridin-3-yl)methyl]piperazin-1-yl}-3,4-dihydroquinolin-2(1<i>H</i>)-one
;
_journal_issue 2
_journal_name_full 'Acta Crystallographica Section E'
_journal_page_first 208
_journal_page_last 212
_journal_paper_doi 10.1107/S2056989021000979
_journal_volume 77
_journal_year 2021
_chemical_formula_iupac 'C25 H27 N4 O +, Cl -'
_chemical_formula_moiety 'C25 H27 N4 O +, Cl -'
_chemical_formula_sum 'C25 H27 Cl N4 O'
_chemical_formula_weight 434.95
_chemical_name_systematic
'4-(2-Oxo-1,2,3,4-tetrahydroquinolin-8-yl)-1-[(6-phenylpyridin-3-yl)methyl]piperazin-1-ium chloride'
_space_group_crystal_system triclinic
_space_group_IT_number 2
_space_group_name_Hall '-P 1'
_space_group_name_H-M_alt 'P -1'
_atom_sites_solution_hydrogens mixed
_atom_sites_solution_primary direct
_atom_sites_solution_secondary difmap
_audit_creation_method SHELXL-2018/3
_cell_angle_alpha 90.138(8)
_cell_angle_beta 94.833(8)
_cell_angle_gamma 113.745(7)
_cell_formula_units_Z 2
_cell_length_a 8.4791(8)
_cell_length_b 10.4091(10)
_cell_length_c 13.6862(14)
_cell_measurement_reflns_used 9997
_cell_measurement_temperature 173(2)
_cell_measurement_theta_max 26.12
_cell_measurement_theta_min 1.49
_cell_volume 1100.9(2)
_computing_cell_refinement
;
X-Area (Stoe & Cie, 2009)
;
_computing_data_collection
;
X-Area (Stoe & Cie, 2009)
;
_computing_data_reduction
;
X-RED32 (Stoe & Cie, 2009)
;
_computing_molecular_graphics
;
Mercury (Macrae <i>et al.</i>,  2020)
;
_computing_publication_material
;
<i>SHELXL2018/3</i> (Sheldrick, 2015), PLATON (Spek, 2020) and
publCIF (Westrip, 2010)
;
_computing_structure_refinement
;
<i>SHELXL2018/3</i> (Sheldrick, 2015)
;
_computing_structure_solution
;
SHELXS97 (Sheldrick, 2008)
;
_diffrn_ambient_temperature 173(2)
_diffrn_detector 'image plate (34 cm diameter)'
_diffrn_measured_fraction_theta_full 0.999
_diffrn_measured_fraction_theta_max 0.998
_diffrn_measurement_device '2-circle goniometer'
_diffrn_measurement_device_type 'Stoe IPDS 2'
_diffrn_measurement_method '\f + \w scans'
_diffrn_radiation_monochromator 'plane graphite'
_diffrn_radiation_source 'fine-focus sealed tube'
_diffrn_radiation_type MoK\a
_diffrn_radiation_wavelength 0.71073
_diffrn_reflns_av_R_equivalents 0.0765
_diffrn_reflns_av_unetI/netI 0.0732
_diffrn_reflns_limit_h_max 9
_diffrn_reflns_limit_h_min -10
_diffrn_reflns_limit_k_max 12
_diffrn_reflns_limit_k_min -12
_diffrn_reflns_limit_l_max 16
_diffrn_reflns_limit_l_min -16
_diffrn_reflns_number 13410
_diffrn_reflns_theta_full 25.242
_diffrn_reflns_theta_max 25.640
_diffrn_reflns_theta_min 1.494
_diffrn_source 'sealed X-ray tube, 12 x 0.4 mm long-fine focus'
_exptl_absorpt_coefficient_mu 0.199
_exptl_absorpt_correction_T_max 1.0000
_exptl_absorpt_correction_T_min 0.3789
_exptl_absorpt_correction_type multi-scan
_exptl_absorpt_process_details
;
(MULABS; Spek, 2020)
;
_exptl_crystal_colour colourless
_exptl_crystal_density_diffrn 1.312
_exptl_crystal_description rod
_exptl_crystal_F_000 460
_exptl_crystal_size_max 0.450
_exptl_crystal_size_mid 0.330
_exptl_crystal_size_min 0.180
_refine_diff_density_max 0.217
_refine_diff_density_min -0.224
_refine_ls_extinction_coef 0.0061(11)
_refine_ls_extinction_expression Fc^*^=kFc[1+0.001xFc^2^\l^3^/sin(2\q)]^-1/4^
_refine_ls_extinction_method
;
(SHELXL-2018/3; Sheldrick, 2015)
;
_refine_ls_goodness_of_fit_ref 0.833
_refine_ls_hydrogen_treatment mixed
_refine_ls_matrix_type full
_refine_ls_number_parameters 289
_refine_ls_number_reflns 4156
_refine_ls_number_restraints 0
_refine_ls_restrained_S_all 0.833
_refine_ls_R_factor_all 0.0513
_refine_ls_R_factor_gt 0.0327
_refine_ls_shift/su_max 0.001
_refine_ls_shift/su_mean 0.000
_refine_ls_structure_factor_coef Fsqd
_refine_ls_weighting_details 'w=1/[\s^2^(Fo^2^)+(0.0262P)^2^] where P=(Fo^2^+2Fc^2^)/3'
_refine_ls_weighting_scheme calc
_refine_ls_wR_factor_gt 0.0683
_refine_ls_wR_factor_ref 0.0708
_reflns_number_gt 2912
_reflns_number_total 4156
_reflns_threshold_expression 'I > 2\s(I)'
_cod_data_source_file hb7965sup1.cif
_cod_data_source_block I
_cod_original_cell_volume 1100.88(19)
_cod_database_code 2243741
_shelx_space_group_comment
;
The symmetry employed for this shelxl refinement is uniquely defined
by the following loop, which should always be used as a source of
symmetry information in preference to the above space-group names.
They are only intended as comments.
;
_shelx_estimated_absorpt_t_min 0.916
_shelx_estimated_absorpt_t_max 0.965

loop_
_space_group_symop_operation_xyz
'x, y, z'
'-x, -y, -z'

loop_
_atom_site_type_symbol
_atom_site_label
_atom_site_fract_x
_atom_site_fract_y
_atom_site_fract_z
_atom_site_U_iso_or_equiv
_atom_site_adp_type
_atom_site_calc_flag
_atom_site_occupancy
_atom_site_disorder_assembly
_atom_site_disorder_group
O O1 -0.17052(13) 0.47203(11) -0.07307(8) 0.0288(3) Uani d 1 . .
N N1 0.07882(16) 0.49233(13) -0.13301(10) 0.0234(3) Uani d 1 . .
H H1N 0.122(2) 0.5073(18) -0.0734(13) 0.034(5) Uiso d 1 . .
N N2 0.44879(14) 0.63611(12) -0.11540(9) 0.0220(3) Uani d 1 . .
N N3 0.68062(15) 0.82122(13) 0.04180(9) 0.0217(3) Uani d 1 . .
H H3N 0.746(2) 0.906(2) 0.0090(13) 0.052(5) Uiso d 1 . .
N N4 0.94060(18) 1.20937(14) 0.25205(11) 0.0399(4) Uani d 1 . .
C C1 -0.09235(18) 0.46487(15) -0.14318(11) 0.0236(3) Uani d 1 . .
C C2 -0.1799(2) 0.42765(18) -0.24529(12) 0.0329(4) Uani d 1 . .
H H2A -0.160759 0.514512 -0.280987 0.040 Uiso calc 1 . .
H H2B -0.306002 0.375119 -0.242625 0.040 Uiso calc 1 . .
C C3 -0.1077(2) 0.33797(19) -0.29954(13) 0.0392(4) Uani d 1 . .
H H3A -0.135909 0.247286 -0.267359 0.047 Uiso calc 1 . .
H H3B -0.160866 0.318222 -0.368136 0.047 Uiso calc 1 . .
C C4 0.0858(2) 0.41520(16) -0.29844(12) 0.0302(4) Uani d 1 . .
C C5 0.1751(2) 0.41199(19) -0.37763(13) 0.0392(4) Uani d 1 . .
H H5 0.114179 0.360241 -0.436140 0.047 Uiso calc 1 . .
C C6 0.3535(2) 0.48412(19) -0.37196(13) 0.0392(4) Uani d 1 . .
H H6 0.414790 0.480812 -0.426264 0.047 Uiso calc 1 . .
C C7 0.4424(2) 0.56092(17) -0.28716(12) 0.0310(4) Uani d 1 . .
H H7 0.564389 0.610806 -0.284514 0.037 Uiso calc 1 . .
C C8 0.35719(18) 0.56693(15) -0.20549(11) 0.0230(3) Uani d 1 . .
C C9 0.17520(18) 0.49231(15) -0.21240(11) 0.0228(3) Uani d 1 . .
C C10 0.63546(18) 0.67238(16) -0.10867(11) 0.0266(4) Uani d 1 . .
H H10A 0.692624 0.755875 -0.147562 0.032 Uiso calc 1 . .
H H10B 0.656720 0.593449 -0.136332 0.032 Uiso calc 1 . .
C C11 0.71077(19) 0.70267(16) -0.00407(11) 0.0256(4) Uani d 1 . .
H H11A 0.836721 0.727272 -0.001024 0.031 Uiso calc 1 . .
H H11B 0.657845 0.617257 0.033766 0.031 Uiso calc 1 . .
C C12 0.49249(17) 0.79433(16) 0.02658(11) 0.0238(3) Uani d 1 . .
H H12A 0.476973 0.878517 0.049257 0.029 Uiso calc 1 . .
H H12B 0.425884 0.715170 0.066760 0.029 Uiso calc 1 . .
C C13 0.42172(18) 0.75986(15) -0.08004(11) 0.0232(3) Uani d 1 . .
H H13A 0.296647 0.739395 -0.086798 0.028 Uiso calc 1 . .
H H13B 0.481455 0.841377 -0.120110 0.028 Uiso calc 1 . .
C C14 0.74694(19) 0.83801(16) 0.14807(11) 0.0271(4) Uani d 1 . .
H H14A 0.863559 0.836905 0.153532 0.033 Uiso calc 1 . .
H H14B 0.670376 0.755999 0.182549 0.033 Uiso calc 1 . .
C C15 0.75825(19) 0.96984(16) 0.19971(11) 0.0259(4) Uani d 1 . .
C C16 0.6286(2) 0.97397(16) 0.25369(11) 0.0276(4) Uani d 1 . .
H H16 0.521948 0.894116 0.253316 0.033 Uiso calc 1 . .
C C17 0.6549(2) 1.09519(16) 0.30836(11) 0.0289(4) Uani d 1 . .
C C18 0.8145(2) 1.20792(17) 0.30499(12) 0.0354(4) Uani d 1 . .
H H18 0.835305 1.290278 0.343377 0.042 Uiso calc 1 . .
C C19 0.9109(2) 1.09080(17) 0.20072(13) 0.0351(4) Uani d 1 . .
H H19 0.998875 1.089041 0.162807 0.042 Uiso calc 1 . .
C C20 0.5209(2) 1.10509(17) 0.36734(12) 0.0326(4) Uani d 1 . .
C C21 0.3467(2) 1.04802(18) 0.33182(13) 0.0366(4) Uani d 1 . .
H H21 0.312714 1.001744 0.268836 0.044 Uiso calc 1 . .
C C22 0.2225(3) 1.0581(2) 0.38747(14) 0.0480(5) Uani d 1 . .
H H22 0.103978 1.017354 0.362924 0.058 Uiso calc 1 . .
C C23 0.2710(3) 1.1276(2) 0.47900(15) 0.0557(6) Uani d 1 . .
H H23 0.186196 1.135071 0.517087 0.067 Uiso calc 1 . .
C C24 0.4438(3) 1.1856(2) 0.51400(14) 0.0515(5) Uani d 1 . .
H H24 0.477753 1.233593 0.576400 0.062 Uiso calc 1 . .
C C25 0.5676(3) 1.17463(19) 0.45928(13) 0.0436(5) Uani d 1 . .
H H25 0.685829 1.214852 0.484499 0.052 Uiso calc 1 . .
Cl Cl1 0.16918(5) 0.91117(4) 0.07387(3) 0.02965(12) Uani d 1 . .

loop_
_atom_site_aniso_label
_atom_site_aniso_U_11
_atom_site_aniso_U_22
_atom_site_aniso_U_33
_atom_site_aniso_U_12
_atom_site_aniso_U_13
_atom_site_aniso_U_23
O1 0.0214(5) 0.0315(6) 0.0325(6) 0.0094(5) 0.0034(5) 0.0009(5)
N1 0.0193(6) 0.0251(7) 0.0233(8) 0.0067(5) 0.0005(6) -0.0016(6)
N2 0.0166(6) 0.0211(7) 0.0291(7) 0.0082(5) 0.0028(5) -0.0021(5)
N3 0.0168(6) 0.0190(6) 0.0284(7) 0.0063(5) 0.0026(5) 0.0015(5)
N4 0.0338(8) 0.0276(8) 0.0486(9) 0.0042(6) -0.0047(7) -0.0027(7)
C1 0.0190(7) 0.0168(7) 0.0326(9) 0.0045(6) 0.0034(7) 0.0017(6)
C2 0.0223(8) 0.0363(10) 0.0332(9) 0.0056(7) -0.0024(7) -0.0034(8)
C3 0.0324(9) 0.0379(10) 0.0365(10) 0.0046(8) -0.0038(8) -0.0151(8)
C4 0.0314(9) 0.0255(9) 0.0318(9) 0.0100(7) 0.0002(7) -0.0055(7)
C5 0.0440(10) 0.0421(11) 0.0304(10) 0.0168(8) 0.0004(8) -0.0131(8)
C6 0.0448(11) 0.0452(11) 0.0306(10) 0.0196(9) 0.0129(8) -0.0062(8)
C7 0.0277(8) 0.0314(9) 0.0346(9) 0.0120(7) 0.0074(7) -0.0004(7)
C8 0.0253(8) 0.0197(8) 0.0259(8) 0.0109(6) 0.0035(7) 0.0009(6)
C9 0.0253(8) 0.0182(7) 0.0255(8) 0.0089(6) 0.0037(7) -0.0004(6)
C10 0.0182(7) 0.0260(8) 0.0366(9) 0.0093(6) 0.0059(7) -0.0005(7)
C11 0.0184(7) 0.0223(8) 0.0383(10) 0.0105(6) 0.0021(7) -0.0009(7)
C12 0.0152(7) 0.0248(8) 0.0313(9) 0.0079(6) 0.0029(6) -0.0023(6)
C13 0.0183(7) 0.0217(8) 0.0302(9) 0.0091(6) 0.0007(6) -0.0018(6)
C14 0.0217(8) 0.0273(9) 0.0311(9) 0.0092(6) -0.0006(7) 0.0032(7)
C15 0.0261(8) 0.0246(8) 0.0242(8) 0.0085(6) -0.0037(7) 0.0011(6)
C16 0.0281(8) 0.0232(8) 0.0267(9) 0.0063(6) -0.0019(7) 0.0001(7)
C17 0.0379(9) 0.0271(9) 0.0216(9) 0.0144(7) -0.0041(7) -0.0001(7)
C18 0.0448(10) 0.0227(9) 0.0325(10) 0.0099(7) -0.0103(8) -0.0043(7)
C19 0.0278(9) 0.0305(10) 0.0404(10) 0.0057(7) -0.0010(8) -0.0003(8)
C20 0.0492(11) 0.0253(9) 0.0252(9) 0.0179(8) -0.0002(8) 0.0013(7)
C21 0.0497(11) 0.0336(10) 0.0296(9) 0.0197(8) 0.0049(8) 0.0003(7)
C22 0.0534(12) 0.0526(12) 0.0471(12) 0.0299(10) 0.0099(10) 0.0062(10)
C23 0.0860(17) 0.0597(14) 0.0428(13) 0.0481(13) 0.0242(12) 0.0077(10)
C24 0.0872(17) 0.0492(12) 0.0286(11) 0.0380(12) 0.0067(11) -0.0037(9)
C25 0.0672(13) 0.0374(10) 0.0294(10) 0.0259(9) -0.0023(9) -0.0025(8)
Cl1 0.02283(19) 0.0261(2) 0.0381(2) 0.00758(15) 0.00489(17) 0.00481(17)

loop_
_atom_type_symbol
_atom_type_description
_atom_type_scat_dispersion_real
_atom_type_scat_dispersion_imag
_atom_type_scat_source
C C 0.0033 0.0016 'International Tables Vol C Tables 4.2.6.8 and 6.1.1.4'
H H 0.0000 0.0000 'International Tables Vol C Tables 4.2.6.8 and 6.1.1.4'
Cl Cl 0.1484 0.1585 'International Tables Vol C Tables 4.2.6.8 and 6.1.1.4'
N N 0.0061 0.0033 'International Tables Vol C Tables 4.2.6.8 and 6.1.1.4'
O O 0.0106 0.0060 'International Tables Vol C Tables 4.2.6.8 and 6.1.1.4'

loop_
_geom_angle_atom_site_label_1
_geom_angle_atom_site_label_2
_geom_angle_atom_site_label_3
_geom_angle_site_symmetry_1
_geom_angle_site_symmetry_3
_geom_angle
_geom_angle_publ_flag
C1 N1 C9 . . 123.74(14) ?
C1 N1 H1N . . 112.8(11) ?
C9 N1 H1N . . 123.5(11) ?
C8 N2 C10 . . 114.51(12) ?
C8 N2 C13 . . 118.19(12) ?
C10 N2 C13 . . 108.27(11) ?
C14 N3 C12 . . 112.69(12) ?
C14 N3 C11 . . 108.66(12) ?
C12 N3 C11 . . 110.14(11) ?
C14 N3 H3N . . 109.2(11) ?
C12 N3 H3N . . 108.5(11) ?
C11 N3 H3N . . 107.6(11) ?
C18 N4 C19 . . 116.51(14) ?
O1 C1 N1 . . 122.03(14) ?
O1 C1 C2 . . 121.99(13) ?
N1 C1 C2 . . 115.97(14) ?
C1 C2 C3 . . 110.04(14) ?
C1 C2 H2A . . 109.7 ?
C3 C2 H2A . . 109.7 ?
C1 C2 H2B . . 109.7 ?
C3 C2 H2B . . 109.7 ?
H2A C2 H2B . . 108.2 ?
C4 C3 C2 . . 109.40(13) ?
C4 C3 H3A . . 109.8 ?
C2 C3 H3A . . 109.8 ?
C4 C3 H3B . . 109.8 ?
C2 C3 H3B . . 109.8 ?
H3A C3 H3B . . 108.2 ?
C5 C4 C9 . . 119.99(15) ?
C5 C4 C3 . . 122.79(15) ?
C9 C4 C3 . . 117.22(14) ?
C4 C5 C6 . . 120.19(16) ?
C4 C5 H5 . . 119.9 ?
C6 C5 H5 . . 119.9 ?
C7 C6 C5 . . 119.99(15) ?
C7 C6 H6 . . 120.0 ?
C5 C6 H6 . . 120.0 ?
C6 C7 C8 . . 121.68(14) ?
C6 C7 H7 . . 119.2 ?
C8 C7 H7 . . 119.2 ?
C7 C8 N2 . . 121.99(13) ?
C7 C8 C9 . . 117.59(14) ?
N2 C8 C9 . . 120.26(13) ?
C4 C9 N1 . . 118.14(13) ?
C4 C9 C8 . . 120.56(14) ?
N1 C9 C8 . . 121.30(13) ?
N2 C10 C11 . . 110.45(12) ?
N2 C10 H10A . . 109.6 ?
C11 C10 H10A . . 109.6 ?
N2 C10 H10B . . 109.6 ?
C11 C10 H10B . . 109.6 ?
H10A C10 H10B . . 108.1 ?
C10 C11 N3 . . 111.72(13) ?
C10 C11 H11A . . 109.3 ?
N3 C11 H11A . . 109.3 ?
C10 C11 H11B . . 109.3 ?
N3 C11 H11B . . 109.3 ?
H11A C11 H11B . . 107.9 ?
N3 C12 C13 . . 112.12(12) ?
N3 C12 H12A . . 109.2 ?
C13 C12 H12A . . 109.2 ?
N3 C12 H12B . . 109.2 ?
C13 C12 H12B . . 109.2 ?
H12A C12 H12B . . 107.9 ?
N2 C13 C12 . . 109.53(12) ?
N2 C13 H13A . . 109.8 ?
C12 C13 H13A . . 109.8 ?
N2 C13 H13B . . 109.8 ?
C12 C13 H13B . . 109.8 ?
H13A C13 H13B . . 108.2 ?
N3 C14 C15 . . 115.00(13) ?
N3 C14 H14A . . 108.5 ?
C15 C14 H14A . . 108.5 ?
N3 C14 H14B . . 108.5 ?
C15 C14 H14B . . 108.5 ?
H14A C14 H14B . . 107.5 ?
C16 C15 C19 . . 117.83(15) ?
C16 C15 C14 . . 122.94(13) ?
C19 C15 C14 . . 119.00(15) ?
C15 C16 C17 . . 120.04(14) ?
C15 C16 H16 . . 120.0 ?
C17 C16 H16 . . 120.0 ?
C18 C17 C16 . . 116.57(15) ?
C18 C17 C20 . . 121.22(15) ?
C16 C17 C20 . . 122.21(14) ?
N4 C18 C17 . . 125.19(16) ?
N4 C18 H18 . . 117.4 ?
C17 C18 H18 . . 117.4 ?
N4 C19 C15 . . 123.81(17) ?
N4 C19 H19 . . 118.1 ?
C15 C19 H19 . . 118.1 ?
C25 C20 C21 . . 118.47(17) ?
C25 C20 C17 . . 120.38(17) ?
C21 C20 C17 . . 121.13(15) ?
C22 C21 C20 . . 120.67(18) ?
C22 C21 H21 . . 119.7 ?
C20 C21 H21 . . 119.7 ?
C21 C22 C23 . . 120.2(2) ?
C21 C22 H22 . . 119.9 ?
C23 C22 H22 . . 119.9 ?
C24 C23 C22 . . 119.25(19) ?
C24 C23 H23 . . 120.4 ?
C22 C23 H23 . . 120.4 ?
C25 C24 C23 . . 120.72(19) ?
C25 C24 H24 . . 119.6 ?
C23 C24 H24 . . 119.6 ?
C24 C25 C20 . . 120.67(19) ?
C24 C25 H25 . . 119.7 ?
C20 C25 H25 . . 119.7 ?

loop_
_geom_bond_atom_site_label_1
_geom_bond_atom_site_label_2
_geom_bond_site_symmetry_2
_geom_bond_distance
_geom_bond_publ_flag
O1 C1 . 1.2298(17) ?
N1 C1 . 1.3562(19) ?
N1 C9 . 1.4136(19) ?
N1 H1N . 0.852(17) ?
N2 C8 . 1.4233(19) ?
N2 C10 . 1.4665(18) ?
N2 C13 . 1.4832(19) ?
N3 C14 . 1.4981(19) ?
N3 C12 . 1.5002(17) ?
N3 C11 . 1.5031(19) ?
N3 H3N . 0.967(18) ?
N4 C18 . 1.336(2) ?
N4 C19 . 1.340(2) ?
C1 C2 . 1.498(2) ?
C2 C3 . 1.527(2) ?
C2 H2A . 0.9900 ?
C2 H2B . 0.9900 ?
C3 C4 . 1.507(2) ?
C3 H3A . 0.9900 ?
C3 H3B . 0.9900 ?
C4 C5 . 1.381(2) ?
C4 C9 . 1.400(2) ?
C5 C6 . 1.387(2) ?
C5 H5 . 0.9500 ?
C6 C7 . 1.384(2) ?
C6 H6 . 0.9500 ?
C7 C8 . 1.395(2) ?
C7 H7 . 0.9500 ?
C8 C9 . 1.415(2) ?
C10 C11 . 1.496(2) ?
C10 H10A . 0.9900 ?
C10 H10B . 0.9900 ?
C11 H11A . 0.9900 ?
C11 H11B . 0.9900 ?
C12 C13 . 1.515(2) ?
C12 H12A . 0.9900 ?
C12 H12B . 0.9900 ?
C13 H13A . 0.9900 ?
C13 H13B . 0.9900 ?
C14 C15 . 1.507(2) ?
C14 H14A . 0.9900 ?
C14 H14B . 0.9900 ?
C15 C16 . 1.390(2) ?
C15 C19 . 1.395(2) ?
C16 C17 . 1.394(2) ?
C16 H16 . 0.9500 ?
C17 C18 . 1.394(2) ?
C17 C20 . 1.484(2) ?
C18 H18 . 0.9500 ?
C19 H19 . 0.9500 ?
C20 C25 . 1.395(2) ?
C20 C21 . 1.393(2) ?
C21 C22 . 1.387(2) ?
C21 H21 . 0.9500 ?
C22 C23 . 1.389(3) ?
C22 H22 . 0.9500 ?
C23 C24 . 1.382(3) ?
C23 H23 . 0.9500 ?
C24 C25 . 1.380(3) ?
C24 H24 . 0.9500 ?
C25 H25 . 0.9500 ?

loop_
_geom_hbond_atom_site_label_D
_geom_hbond_atom_site_label_H
_geom_hbond_atom_site_label_A
_geom_hbond_site_symmetry_A
_geom_hbond_distance_DH
_geom_hbond_distance_HA
_geom_hbond_distance_DA
_geom_hbond_angle_DHA
_geom_hbond_publ_flag
N1 H1N O1 2_565 0.85(2) 2.01(2) 2.844(2) 168(2) yes
N3 H3N Cl1 2_675 0.97(2) 2.12(2) 3.0650(10) 167(2) yes
C10 H10B O1 1_655 0.99 2.40 3.151(2) 132 yes
C11 H11A Cl1 1_655 0.99 2.80 3.668(2) 147 yes
C12 H12A Cl1 . 0.99 2.81 3.520(2) 129 yes
C12 H12B O1 2_565 0.99 2.26 3.123(2) 144 yes
C13 H13A N1 . 0.99 2.53 3.138(2) 120 yes
C14 H14A Cl1 1_655 0.99 2.71 3.585(2) 147 yes
C21 H21 Cl1 . 0.95 2.83 3.757(2) 165 yes
C18 H18 Cg 2_675 0.95 2.83 3.487(2) 127 yes

loop_
_geom_torsion_atom_site_label_1
_geom_torsion_atom_site_label_2
_geom_torsion_atom_site_label_3
_geom_torsion_atom_site_label_4
_geom_torsion_site_symmetry_1
_geom_torsion_site_symmetry_2
_geom_torsion_site_symmetry_3
_geom_torsion_site_symmetry_4
_geom_torsion
_geom_torsion_publ_flag
C9 N1 C1 O1 . . . . -176.62(13) ?
C9 N1 C1 C2 . . . . 2.4(2) ?
O1 C1 C2 C3 . . . . -143.54(15) ?
N1 C1 C2 C3 . . . . 37.46(18) ?
C1 C2 C3 C4 . . . . -56.18(18) ?
C2 C3 C4 C5 . . . . -141.79(17) ?
C2 C3 C4 C9 . . . . 38.3(2) ?
C9 C4 C5 C6 . . . . 0.5(3) ?
C3 C4 C5 C6 . . . . -179.36(17) ?
C4 C5 C6 C7 . . . . -0.7(3) ?
C5 C6 C7 C8 . . . . 0.8(3) ?
C6 C7 C8 N2 . . . . 174.79(15) ?
C6 C7 C8 C9 . . . . -0.5(2) ?
C10 N2 C8 C7 . . . . -12.7(2) ?
C13 N2 C8 C7 . . . . 116.78(16) ?
C10 N2 C8 C9 . . . . 162.54(13) ?
C13 N2 C8 C9 . . . . -68.01(17) ?
C5 C4 C9 N1 . . . . -179.77(15) ?
C3 C4 C9 N1 . . . . 0.1(2) ?
C5 C4 C9 C8 . . . . -0.3(2) ?
C3 C4 C9 C8 . . . . 179.60(15) ?
C1 N1 C9 C4 . . . . -23.1(2) ?
C1 N1 C9 C8 . . . . 157.43(14) ?
C7 C8 C9 C4 . . . . 0.3(2) ?
N2 C8 C9 C4 . . . . -175.13(14) ?
C7 C8 C9 N1 . . . . 179.77(14) ?
N2 C8 C9 N1 . . . . 4.4(2) ?
C8 N2 C10 C11 . . . . -162.59(12) ?
C13 N2 C10 C11 . . . . 63.20(15) ?
N2 C10 C11 N3 . . . . -58.73(16) ?
C14 N3 C11 C10 . . . . 175.64(11) ?
C12 N3 C11 C10 . . . . 51.76(15) ?
C14 N3 C12 C13 . . . . -172.97(12) ?
C11 N3 C12 C13 . . . . -51.46(16) ?
C8 N2 C13 C12 . . . . 165.68(11) ?
C10 N2 C13 C12 . . . . -62.04(14) ?
N3 C12 C13 N2 . . . . 57.34(15) ?
C12 N3 C14 C15 . . . . -69.10(16) ?
C11 N3 C14 C15 . . . . 168.56(12) ?
N3 C14 C15 C16 . . . . 95.52(17) ?
N3 C14 C15 C19 . . . . -90.00(17) ?
C19 C15 C16 C17 . . . . -1.5(2) ?
C14 C15 C16 C17 . . . . 173.04(14) ?
C15 C16 C17 C18 . . . . 0.1(2) ?
C15 C16 C17 C20 . . . . -179.93(14) ?
C19 N4 C18 C17 . . . . -1.9(3) ?
C16 C17 C18 N4 . . . . 1.7(2) ?
C20 C17 C18 N4 . . . . -178.24(15) ?
C18 N4 C19 C15 . . . . 0.4(3) ?
C16 C15 C19 N4 . . . . 1.3(3) ?
C14 C15 C19 N4 . . . . -173.47(16) ?
C18 C17 C20 C25 . . . . -39.3(2) ?
C16 C17 C20 C25 . . . . 140.79(17) ?
C18 C17 C20 C21 . . . . 139.46(17) ?
C16 C17 C20 C21 . . . . -40.5(2) ?
C25 C20 C21 C22 . . . . -1.1(2) ?
C17 C20 C21 C22 . . . . -179.88(15) ?
C20 C21 C22 C23 . . . . 1.1(3) ?
C21 C22 C23 C24 . . . . -0.4(3) ?
C22 C23 C24 C25 . . . . -0.3(3) ?
C23 C24 C25 C20 . . . . 0.2(3) ?
C21 C20 C25 C24 . . . . 0.5(3) ?
C17 C20 C25 C24 . . . . 179.25(15) ?

_cod_database_fobs_code 2243741
